data_7200634
loop_
_publ_author_name
'Billing, David G.'
'Lemmerer, Andreas'

_publ_section_title
;
 Inorganic--organic hybrid materials incorporating primary cyclic
 ammonium cations: The lead bromide and chloride series
;
_journal_issue 8
_journal_name_full CrystEngComm
_journal_page_first 1549
_journal_paper_doi 10.1039/b819455f
_journal_volume 11
_journal_year 2009
_chemical_formula_moiety '3(C7 H16 N), Br5 Pb, H2 O'
_chemical_formula_sum 'C21 H50 Br5 N3 O Pb'
_chemical_formula_weight 967.38
_chemical_name_common tris(cycloheptylammonium)pentabromoplumbate(ii)
_chemical_name_systematic
;
tris(cycloheptylammonium)pentabromoplumbate(II)
;
_space_group_IT_number 61
_symmetry_cell_setting orthorhombic
_symmetry_space_group_name_Hall '-P 2ac 2ab'
_symmetry_space_group_name_H-M 'P b c a'
_atom_sites_solution_hydrogens geom
_atom_sites_solution_primary direct
_atom_sites_solution_secondary difmap
_audit_conform_dict_location ftp://ftp.iucr.org/pub/cif_core.dic
_audit_conform_dict_name cif_core.dic
_audit_conform_dict_version 2.3
_audit_creation_date 2006-02-04T09:45:40-00:00
_audit_creation_method 'WinGX routine CIF_UPDATE'
_cell_angle_alpha 90
_cell_angle_beta 90
_cell_angle_gamma 90
_cell_formula_units_Z 8
_cell_length_a 8.0888(4)
_cell_length_b 27.1707(15)
_cell_length_c 28.9932(16)
_cell_measurement_reflns_used 919
_cell_measurement_temperature 173(2)
_cell_measurement_theta_max 24.925
_cell_measurement_theta_min 2.7195
_cell_volume 6372.1(6)
_computing_data_reduction 'Bruker SAINT+ (Bruker, 1999)'
_computing_molecular_graphics
;
Ortep-3 for Windows (Farrugia, 1997) and DIAMOND (Brandenburg, 1999)
;
_computing_publication_material
;
WinGX publication routines (Farrugia, 1999) and PLATON (Spek, 2002)
;
_computing_structure_refinement 'SHELXL-97 (Sheldrick, 1997)'
_computing_structure_solution 'SHELXS-97 (Sheldrick, 1997)'
_diffrn_ambient_temperature 173(2)
_diffrn_measured_fraction_theta_full 1
_diffrn_measured_fraction_theta_max 1
_diffrn_measurement_device_type 'CCD area detector'
_diffrn_measurement_method 'phi and omega scans'
_diffrn_radiation_monochromator graphite
_diffrn_radiation_type MoK\a
_diffrn_radiation_wavelength 0.71073
_diffrn_reflns_av_R_equivalents 0.0906
_diffrn_reflns_av_unetI/netI 0.078
_diffrn_reflns_limit_h_max 9
_diffrn_reflns_limit_h_min -9
_diffrn_reflns_limit_k_max 32
_diffrn_reflns_limit_k_min -28
_diffrn_reflns_limit_l_max 29
_diffrn_reflns_limit_l_min -35
_diffrn_reflns_number 28684
_diffrn_reflns_theta_full 25.5
_diffrn_reflns_theta_max 25.5
_diffrn_reflns_theta_min 1.4
_exptl_absorpt_coefficient_mu 11.584
_exptl_absorpt_correction_T_max 0.4218
_exptl_absorpt_correction_T_min 0.1572
_exptl_absorpt_correction_type integration
_exptl_absorpt_process_details 'Bruker XPREP (Bruker, 1999)'
_exptl_crystal_colour colourless
_exptl_crystal_density_diffrn 2.017
_exptl_crystal_density_method 'not measured'
_exptl_crystal_description 'long rectangle'
_exptl_crystal_F_000 3696
_exptl_crystal_size_max 0.4
_exptl_crystal_size_mid 0.1
_exptl_crystal_size_min 0.05
_refine_diff_density_max 2.543
_refine_diff_density_min -5.316
_refine_diff_density_rms 0.416
_refine_ls_extinction_method none
_refine_ls_goodness_of_fit_ref 1.332
_refine_ls_hydrogen_treatment constr
_refine_ls_matrix_type full
_refine_ls_number_parameters 280
_refine_ls_number_reflns 5927
_refine_ls_number_restraints 222
_refine_ls_restrained_S_all 1.311
_refine_ls_R_factor_all 0.1636
_refine_ls_R_factor_gt 0.1401
_refine_ls_shift/su_max 0.001
_refine_ls_shift/su_mean 0
_refine_ls_structure_factor_coef Fsqd
_refine_ls_weighting_details 'calc w=1/[\s^2^(Fo^2^)+(0.0000P)^2^+865.2066P] where P=(Fo^2^+2Fc^2^)/3'
_refine_ls_weighting_scheme calc
_refine_ls_wR_factor_gt 0.2619
_refine_ls_wR_factor_ref 0.27
_reflns_number_gt 4811
_reflns_number_total 5927
_reflns_threshold_expression >2sigma(I)
_cod_data_source_file b819455f.txt
_cod_data_source_block 5
_cod_depositor_comments
;
The following automatic conversions were performed:
'_symmetry_cell_setting' value 'Orthorhombic' changed to 'orthorhombic'
according to '/home/saulius/struct/CIF-dictionaries/cif_core.dic'
dictionary named 'cif_core.dic' version 2.4.1 from 2010-06-29.

Automatic conversion script
Id: cif_fix_enum 1527 2010-12-29 10:47:43Z saulius 
;
_cod_original_sg_symbol_H-M Pbca
_cod_database_code 7200634

loop_
_symmetry_equiv_pos_as_xyz
'x, y, z'
'-x+1/2, -y, z+1/2'
'-x, y+1/2, -z+1/2'
'x+1/2, -y+1/2, -z'
'-x, -y, -z'
'x-1/2, y, -z-1/2'
'x, -y-1/2, z-1/2'
'-x-1/2, y-1/2, z'

loop_
_atom_site_label
_atom_site_type_symbol
_atom_site_fract_x
_atom_site_fract_y
_atom_site_fract_z
_atom_site_U_iso_or_equiv
_atom_site_adp_type
_atom_site_occupancy
_atom_site_symmetry_multiplicity
_atom_site_calc_flag
_atom_site_refinement_flags
_atom_site_disorder_assembly
_atom_site_disorder_group
C1 C 0.476(3) 0.3258(7) 0.1193(7) 0.036(5) Uani 1 1 d DU . .
H1 H 0.3608 0.3323 0.108 0.043 Uiso 1 1 calc R . .
C2 C 0.460(3) 0.2783(9) 0.1463(8) 0.044(5) Uani 1 1 d DU . .
H2D H 0.3526 0.2771 0.1626 0.053 Uiso 1 1 calc R . .
H2E H 0.4669 0.2497 0.1253 0.053 Uiso 1 1 calc R . .
C3 C 0.601(3) 0.2773(10) 0.1805(8) 0.052(6) Uani 1 1 d DU . .
H3D H 0.6946 0.2974 0.1691 0.062 Uiso 1 1 calc R . .
H3E H 0.6397 0.2431 0.1853 0.062 Uiso 1 1 calc R . .
C4 C 0.533(4) 0.2985(8) 0.2251(7) 0.054(6) Uani 1 1 d DU . .
H4A H 0.413 0.2923 0.2276 0.065 Uiso 1 1 calc R . .
H4B H 0.5892 0.2836 0.252 0.065 Uiso 1 1 calc R . .
C5 C 0.568(4) 0.3533(8) 0.2229(8) 0.054(6) Uani 1 1 d DU . .
H5A H 0.5536 0.3685 0.2537 0.065 Uiso 1 1 calc R . .
H5B H 0.6826 0.3594 0.2123 0.065 Uiso 1 1 calc R . .
C6 C 0.445(3) 0.3747(9) 0.1890(7) 0.044(5) Uani 1 1 d DU . .
H6A H 0.3425 0.3549 0.1887 0.052 Uiso 1 1 calc R . .
H6B H 0.4167 0.4089 0.1977 0.052 Uiso 1 1 calc R . .
C7 C 0.526(3) 0.3737(8) 0.1420(7) 0.036(5) Uani 1 1 d DU . .
H7A H 0.6478 0.3754 0.1451 0.044 Uiso 1 1 calc R . .
H7B H 0.4885 0.4021 0.1233 0.044 Uiso 1 1 calc R . .
C8 C 0.143(3) 0.5060(16) -0.1047(10) 0.056(6) Uani 1 1 d DU . .
H8 H 0.1789 0.5406 -0.0985 0.067 Uiso 1 1 calc R . .
C9 C -0.044(4) 0.5033(14) -0.1081(12) 0.061(7) Uani 1 1 d DU . .
H9A H -0.075 0.47 -0.119 0.074 Uiso 1 1 calc R . .
H9B H -0.091 0.5076 -0.0769 0.074 Uiso 1 1 calc R . .
C10 C -0.122(5) 0.5411(15) -0.1400(9) 0.070(7) Uani 1 1 d DU . .
H10A H -0.2407 0.5433 -0.1325 0.084 Uiso 1 1 calc R . .
H10B H -0.0718 0.5735 -0.1331 0.084 Uiso 1 1 calc R . .
C11 C -0.105(5) 0.5319(18) -0.1913(10) 0.075(7) Uani 1 1 d DU . .
H11A H -0.1986 0.5104 -0.2002 0.09 Uiso 1 1 calc R . .
H11B H -0.1243 0.564 -0.2067 0.09 Uiso 1 1 calc R . .
C12 C 0.048(4) 0.5101(19) -0.2131(13) 0.083(8) Uani 1 1 d DU . .
H12A H 0.0596 0.5253 -0.244 0.099 Uiso 1 1 calc R . .
H12B H 0.025 0.4747 -0.2183 0.099 Uiso 1 1 calc R . .
C13 C 0.217(4) 0.5130(17) -0.1903(11) 0.075(7) Uani 1 1 d DU . .
H13A H 0.3001 0.5007 -0.2125 0.089 Uiso 1 1 calc R . .
H13B H 0.2419 0.5481 -0.1844 0.089 Uiso 1 1 calc R . .
C14 C 0.238(5) 0.4851(15) -0.1454(9) 0.068(7) Uani 1 1 d DU . .
H14A H 0.3572 0.4845 -0.1375 0.082 Uiso 1 1 calc R . .
H14B H 0.2026 0.4506 -0.1503 0.082 Uiso 1 1 calc R . .
C15 C 0.598(7) 0.3204(13) -0.1241(13) 0.084(8) Uani 1 1 d DU . .
H15 H 0.713 0.3082 -0.1196 0.101 Uiso 1 1 calc R . .
C16 C 0.598(7) 0.3761(13) -0.1185(15) 0.090(8) Uani 1 1 d DU . .
H16A H 0.6476 0.3838 -0.0881 0.108 Uiso 1 1 calc R . .
H16B H 0.4816 0.3873 -0.1175 0.108 Uiso 1 1 calc R . .
C17 C 0.688(7) 0.4062(19) -0.1548(14) 0.102(9) Uani 1 1 d DU . .
H17A H 0.7017 0.4403 -0.1434 0.122 Uiso 1 1 calc R . .
H17B H 0.7993 0.3921 -0.1597 0.122 Uiso 1 1 calc R . .
C18 C 0.596(8) 0.4073(16) -0.2004(14) 0.106(9) Uani 1 1 d DU . .
H18A H 0.6409 0.4355 -0.2181 0.128 Uiso 1 1 calc R . .
H18B H 0.4795 0.4152 -0.1934 0.128 Uiso 1 1 calc R . .
C19 C 0.595(8) 0.3635(14) -0.2328(15) 0.111(9) Uani 1 1 d DU . .
H19A H 0.6669 0.3706 -0.2595 0.133 Uiso 1 1 calc R . .
H19B H 0.481 0.3586 -0.2445 0.133 Uiso 1 1 calc R . .
C20 C 0.653(7) 0.3166(17) -0.2096(15) 0.105(9) Uani 1 1 d DU . .
H20A H 0.7659 0.3215 -0.197 0.127 Uiso 1 1 calc R . .
H20B H 0.6579 0.2896 -0.2325 0.127 Uiso 1 1 calc R . .
C21 C 0.536(6) 0.3026(18) -0.1708(12) 0.091(8) Uani 1 1 d DU . .
H21A H 0.5234 0.2664 -0.17 0.109 Uiso 1 1 calc R . .
H21B H 0.4258 0.3171 -0.177 0.109 Uiso 1 1 calc R . .
N1 N 0.580(3) 0.3212(10) 0.0744(9) 0.037(5) Uani 1 1 d U . .
H1A H 0.5508 0.2931 0.0593 0.055 Uiso 1 1 calc R . .
H1B H 0.6889 0.3201 0.0817 0.055 Uiso 1 1 calc R . .
H1C H 0.5597 0.3476 0.0559 0.055 Uiso 1 1 calc R . .
N2 N 0.195(3) 0.4733(10) -0.0660(9) 0.038(6) Uani 1 1 d U . .
H2A H 0.3069 0.4724 -0.0644 0.058 Uiso 1 1 calc R . .
H2B H 0.1552 0.4423 -0.071 0.058 Uiso 1 1 calc R . .
H2C H 0.1531 0.4851 -0.039 0.058 Uiso 1 1 calc R . .
N3 N 0.493(4) 0.3003(12) -0.0865(11) 0.063(8) Uani 1 1 d U . .
H3A H 0.4869 0.267 -0.0891 0.094 Uiso 1 1 calc R . .
H3B H 0.3891 0.3133 -0.0886 0.094 Uiso 1 1 calc R . .
H3C H 0.5373 0.3083 -0.0587 0.094 Uiso 1 1 calc R . .
O1 O 0.535(3) 0.4898(9) -0.0602(9) 0.051(7) Uani 1 1 d . . .
H101 H 0.6153 0.4709 -0.0438 0.061 Uiso 1 1 d R . .
H102 H 0.5689 0.5207 -0.0481 0.061 Uiso 1 1 d R . .
Br1 Br 0.8285(4) 0.42138(13) 0.00016(12) 0.0474(9) Uani 1 1 d . . .
Br2 Br 0.9834(3) 0.32459(11) 0.10643(11) 0.0328(7) Uani 1 1 d . . .
Br3 Br 1.3436(4) 0.40042(12) 0.01674(13) 0.0461(10) Uani 1 1 d . . .
Br4 Br 1.1126(4) 0.34940(12) -0.09769(12) 0.0382(8) Uani 1 1 d . . .
Br5 Br 1.2912(3) 0.24581(10) 0.01246(8) 0.0211(6) Uani 1 1 d . . .
Pb1 Pb 1.05424(12) 0.33827(4) 0.00440(4) 0.0235(3) Uani 1 1 d . . .

loop_
_atom_site_aniso_label
_atom_site_aniso_U_11
_atom_site_aniso_U_22
_atom_site_aniso_U_33
_atom_site_aniso_U_23
_atom_site_aniso_U_13
_atom_site_aniso_U_12
C1 0.014(11) 0.048(10) 0.046(10) -0.016(7) -0.002(8) -0.001(10)
C2 0.033(12) 0.049(10) 0.050(11) -0.014(9) 0.002(10) -0.006(11)
C3 0.045(13) 0.059(12) 0.052(12) -0.003(10) -0.005(10) 0.000(12)
C4 0.053(14) 0.066(12) 0.044(11) 0.002(11) -0.006(11) 0.001(12)
C5 0.049(14) 0.065(12) 0.050(11) -0.008(10) -0.014(11) 0.003(13)
C6 0.037(13) 0.052(12) 0.042(11) -0.015(9) -0.007(9) 0.001(11)
C7 0.018(11) 0.045(10) 0.046(10) -0.013(8) -0.006(9) 0.004(10)
C8 0.046(11) 0.086(16) 0.036(10) 0.004(10) -0.009(10) 0.015(13)
C9 0.046(11) 0.097(17) 0.041(12) -0.002(12) -0.013(10) 0.018(13)
C10 0.057(14) 0.104(18) 0.050(13) 0.003(13) -0.023(11) 0.018(14)
C11 0.063(14) 0.11(2) 0.048(11) 0.010(14) -0.018(13) 0.010(15)
C12 0.068(15) 0.13(2) 0.053(13) 0.004(15) -0.012(11) 0.011(16)
C13 0.063(13) 0.122(19) 0.039(10) -0.002(13) -0.002(12) 0.011(16)
C14 0.055(13) 0.108(18) 0.043(10) -0.002(12) -0.001(10) 0.015(15)
C15 0.11(2) 0.077(14) 0.065(13) 0.000(13) 0.017(14) -0.009(16)
C16 0.12(2) 0.078(14) 0.072(14) -0.005(12) 0.014(16) -0.021(17)
C17 0.14(2) 0.085(16) 0.084(16) 0.004(14) 0.017(17) -0.026(18)
C18 0.15(2) 0.090(16) 0.079(15) 0.007(14) 0.017(18) -0.018(19)
C19 0.16(2) 0.099(18) 0.075(15) 0.004(13) 0.015(18) -0.013(19)
C20 0.15(2) 0.096(17) 0.069(14) 0.000(14) 0.027(16) -0.009(19)
C21 0.13(2) 0.078(16) 0.064(13) -0.012(12) 0.023(15) 0.000(18)
N1 0.014(12) 0.045(14) 0.051(12) -0.014(9) 0.003(10) 0.006(11)
N2 0.025(12) 0.043(15) 0.047(11) 0.003(11) 0.004(10) 0.007(11)
N3 0.059(19) 0.072(17) 0.056(13) 0.013(15) -0.010(14) 0.010(15)
O1 0.024(13) 0.057(16) 0.072(17) -0.002(13) -0.027(12) -0.008(11)
Br1 0.054(2) 0.053(2) 0.0350(17) -0.0163(16) -0.0227(16) 0.0322(17)
Br2 0.0110(13) 0.0377(17) 0.0496(19) -0.0002(14) -0.0003(12) 0.0003(11)
Br3 0.0309(17) 0.0424(19) 0.065(2) 0.0338(17) -0.0267(16) -0.0213(14)
Br4 0.0312(17) 0.0334(17) 0.0498(19) -0.0073(14) 0.0051(14) 0.0037(13)
Br5 0.0156(12) 0.0252(13) 0.0225(13) 0.0008(11) 0.0037(11) 0.0024(10)
Pb1 0.0137(4) 0.0196(5) 0.0371(6) -0.0041(5) 0.0008(5) -0.0008(4)

loop_
_atom_type_symbol
_atom_type_description
_atom_type_scat_dispersion_real
_atom_type_scat_dispersion_imag
_atom_type_scat_source
C C 0.0033 0.0016 'International Tables Vol C Tables 4.2.6.8 and 6.1.1.4'
H H 0 0 'International Tables Vol C Tables 4.2.6.8 and 6.1.1.4'
N N 0.0061 0.0033 'International Tables Vol C Tables 4.2.6.8 and 6.1.1.4'
Br Br -0.2901 2.4595 'International Tables Vol C Tables 4.2.6.8 and 6.1.1.4'
Pb Pb -3.3944 10.1111 'International Tables Vol C Tables 4.2.6.8 and 6.1.1.4'
O O 0.0106 0.006 'International Tables Vol C Tables 4.2.6.8 and 6.1.1.4'

loop_
_exptl_crystal_face_index_h
_exptl_crystal_face_index_k
_exptl_crystal_face_index_l
_exptl_crystal_face_perp_dist
0 0 1 0.04
0 0 -1 0.04
0 1 0 0.05
0 -1 0 0.05
-1 0 0 0.2
1 0 0 0.2

loop_
_geom_angle_atom_site_label_1
_geom_angle_atom_site_label_2
_geom_angle_atom_site_label_3
_geom_angle
_geom_angle_site_symmetry_1
_geom_angle_site_symmetry_3
_geom_angle_publ_flag
C7 C1 C2 122.0(17) . . ?
C7 C1 N1 106.7(18) . . ?
C2 C1 N1 114(2) . . ?
C7 C1 H1 104 . . ?
C2 C1 H1 104 . . ?
N1 C1 H1 104 . . ?
C3 C2 C1 107.0(13) . . ?
C3 C2 H2D 110.3 . . ?
C1 C2 H2D 110.3 . . ?
C3 C2 H2E 110.3 . . ?
C1 C2 H2E 110.3 . . ?
H2D C2 H2E 108.6 . . ?
C2 C3 C4 106.3(13) . . ?
C2 C3 H3D 110.5 . . ?
C4 C3 H3D 110.5 . . ?
C2 C3 H3E 110.5 . . ?
C4 C3 H3E 110.5 . . ?
H3D C3 H3E 108.7 . . ?
C5 C4 C3 105.7(13) . . ?
C5 C4 H4A 110.6 . . ?
C3 C4 H4A 110.6 . . ?
C5 C4 H4B 110.6 . . ?
C3 C4 H4B 110.6 . . ?
H4A C4 H4B 108.7 . . ?
C6 C5 C4 106.4(13) . . ?
C6 C5 H5A 110.5 . . ?
C4 C5 H5A 110.5 . . ?
C6 C5 H5B 110.5 . . ?
C4 C5 H5B 110.5 . . ?
H5A C5 H5B 108.6 . . ?
C7 C6 C5 107.1(13) . . ?
C7 C6 H6A 110.3 . . ?
C5 C6 H6A 110.3 . . ?
C7 C6 H6B 110.3 . . ?
C5 C6 H6B 110.3 . . ?
H6A C6 H6B 108.5 . . ?
C6 C7 C1 106.9(13) . . ?
C6 C7 H7A 110.3 . . ?
C1 C7 H7A 110.3 . . ?
C6 C7 H7B 110.3 . . ?
C1 C7 H7B 110.3 . . ?
H7A C7 H7B 108.6 . . ?
N2 C8 C9 107(3) . . ?
N2 C8 C14 103(3) . . ?
C9 C8 C14 116(3) . . ?
N2 C8 H8 110.2 . . ?
C9 C8 H8 110.2 . . ?
C14 C8 H8 110.2 . . ?
C10 C9 C8 115(3) . . ?
C10 C9 H9A 108.5 . . ?
C8 C9 H9A 108.5 . . ?
C10 C9 H9B 108.5 . . ?
C8 C9 H9B 108.5 . . ?
H9A C9 H9B 107.5 . . ?
C11 C10 C9 117(3) . . ?
C11 C10 H10A 108.1 . . ?
C9 C10 H10A 108.1 . . ?
C11 C10 H10B 108.1 . . ?
C9 C10 H10B 108.1 . . ?
H10A C10 H10B 107.3 . . ?
C12 C11 C10 123(3) . . ?
C12 C11 H11A 106.6 . . ?
C10 C11 H11A 106.6 . . ?
C12 C11 H11B 106.6 . . ?
C10 C11 H11B 106.6 . . ?
H11A C11 H11B 106.5 . . ?
C11 C12 C13 122(3) . . ?
C11 C12 H12A 106.8 . . ?
C13 C12 H12A 106.8 . . ?
C11 C12 H12B 106.8 . . ?
C13 C12 H12B 106.8 . . ?
H12A C12 H12B 106.6 . . ?
C14 C13 C12 117(3) . . ?
C14 C13 H13A 108.1 . . ?
C12 C13 H13A 108.1 . . ?
C14 C13 H13B 108.1 . . ?
C12 C13 H13B 108.1 . . ?
H13A C13 H13B 107.3 . . ?
C13 C14 C8 115(3) . . ?
C13 C14 H14A 108.5 . . ?
C8 C14 H14A 108.5 . . ?
C13 C14 H14B 108.5 . . ?
C8 C14 H14B 108.5 . . ?
H14A C14 H14B 107.5 . . ?
N3 C15 C16 107(3) . . ?
N3 C15 C21 110(3) . . ?
C16 C15 C21 114(4) . . ?
N3 C15 H15 108.4 . . ?
C16 C15 H15 108.4 . . ?
C21 C15 H15 108.4 . . ?
C15 C16 C17 118(4) . . ?
C15 C16 H16A 107.9 . . ?
C17 C16 H16A 107.9 . . ?
C15 C16 H16B 107.9 . . ?
C17 C16 H16B 107.9 . . ?
H16A C16 H16B 107.2 . . ?
C18 C17 C16 112(4) . . ?
C18 C17 H17A 109.1 . . ?
C16 C17 H17A 109.1 . . ?
C18 C17 H17B 109.1 . . ?
C16 C17 H17B 109.1 . . ?
H17A C17 H17B 107.8 . . ?
C17 C18 C19 122(5) . . ?
C17 C18 H18A 106.9 . . ?
C19 C18 H18A 106.9 . . ?
C17 C18 H18B 106.9 . . ?
C19 C18 H18B 106.9 . . ?
H18A C18 H18B 106.7 . . ?
C18 C19 C20 113(4) . . ?
C18 C19 H19A 109.1 . . ?
C20 C19 H19A 109.1 . . ?
C18 C19 H19B 109.1 . . ?
C20 C19 H19B 109.1 . . ?
H19A C19 H19B 107.8 . . ?
C19 C20 C21 110(4) . . ?
C19 C20 H20A 109.7 . . ?
C21 C20 H20A 109.7 . . ?
C19 C20 H20B 109.7 . . ?
C21 C20 H20B 109.7 . . ?
H20A C20 H20B 108.2 . . ?
C20 C21 C15 112(4) . . ?
C20 C21 H21A 109.2 . . ?
C15 C21 H21A 109.2 . . ?
C20 C21 H21B 109.2 . . ?
C15 C21 H21B 109.2 . . ?
H21A C21 H21B 107.9 . . ?
C1 N1 H1A 109.5 . . ?
C1 N1 H1B 109.5 . . ?
H1A N1 H1B 109.5 . . ?
C1 N1 H1C 109.5 . . ?
H1A N1 H1C 109.5 . . ?
H1B N1 H1C 109.5 . . ?
C8 N2 H2A 109.5 . . ?
C8 N2 H2B 109.5 . . ?
H2A N2 H2B 109.5 . . ?
C8 N2 H2C 109.5 . . ?
H2A N2 H2C 109.5 . . ?
H2B N2 H2C 109.5 . . ?
C15 N3 H3A 109.5 . . ?
C15 N3 H3B 109.5 . . ?
H3A N3 H3B 109.5 . . ?
C15 N3 H3C 109.5 . . ?
H3A N3 H3C 109.5 . . ?
H3B N3 H3C 109.5 . . ?
H101 O1 H102 95.5 . . ?
Pb1 Br5 Pb1 165.72(9) 4 . ?
Br1 Pb1 Br3 93.42(11) . . ?
Br1 Pb1 Br4 88.79(10) . . ?
Br3 Pb1 Br4 86.37(10) . . ?
Br1 Pb1 Br2 91.02(9) . . ?
Br3 Pb1 Br2 95.91(9) . . ?
Br4 Pb1 Br2 177.72(9) . . ?
Br1 Pb1 Br5 97.59(9) . 4_455 ?
Br3 Pb1 Br5 168.74(10) . 4_455 ?
Br4 Pb1 Br5 91.49(8) . 4_455 ?
Br2 Pb1 Br5 86.28(7) . 4_455 ?
Br1 Pb1 Br5 177.57(10) . . ?
Br3 Pb1 Br5 87.97(9) . . ?
Br4 Pb1 Br5 93.29(8) . . ?
Br2 Pb1 Br5 86.86(7) . . ?
Br5 Pb1 Br5 81.11(3) 4_455 . ?

loop_
_geom_bond_atom_site_label_1
_geom_bond_atom_site_label_2
_geom_bond_distance
_geom_bond_site_symmetry_2
_geom_bond_publ_flag
C1 C7 1.514(10) . ?
C1 C2 1.514(10) . ?
C1 N1 1.55(3) . ?
C1 H1 1 . ?
C2 C3 1.511(10) . ?
C2 H2D 0.99 . ?
C2 H2E 0.99 . ?
C3 C4 1.518(10) . ?
C3 H3D 0.99 . ?
C3 H3E 0.99 . ?
C4 C5 1.517(10) . ?
C4 H4A 0.99 . ?
C4 H4B 0.99 . ?
C5 C6 1.514(10) . ?
C5 H5A 0.99 . ?
C5 H5B 0.99 . ?
C6 C7 1.512(10) . ?
C6 H6A 0.99 . ?
C6 H6B 0.99 . ?
C7 H7A 0.99 . ?
C7 H7B 0.99 . ?
C8 N2 1.49(4) . ?
C8 C9 1.517(10) . ?
C8 C14 1.520(10) . ?
C8 H8 1 . ?
C9 C10 1.517(10) . ?
C9 H9A 0.99 . ?
C9 H9B 0.99 . ?
C10 C11 1.515(10) . ?
C10 H10A 0.99 . ?
C10 H10B 0.99 . ?
C11 C12 1.514(10) . ?
C11 H11A 0.99 . ?
C11 H11B 0.99 . ?
C12 C13 1.517(10) . ?
C12 H12A 0.99 . ?
C12 H12B 0.99 . ?
C13 C14 1.517(10) . ?
C13 H13A 0.99 . ?
C13 H13B 0.99 . ?
C14 H14A 0.99 . ?
C14 H14B 0.99 . ?
C15 N3 1.49(5) . ?
C15 C16 1.520(10) . ?
C15 C21 1.522(10) . ?
C15 H15 1 . ?
C16 C17 1.520(10) . ?
C16 H16A 0.99 . ?
C16 H16B 0.99 . ?
C17 C18 1.515(10) . ?
C17 H17A 0.99 . ?
C17 H17B 0.99 . ?
C18 C19 1.516(10) . ?
C18 H18A 0.99 . ?
C18 H18B 0.99 . ?
C19 C20 1.518(10) . ?
C19 H19A 0.99 . ?
C19 H19B 0.99 . ?
C20 C21 1.520(10) . ?
C20 H20A 0.99 . ?
C20 H20B 0.99 . ?
C21 H21A 0.99 . ?
C21 H21B 0.99 . ?
N1 H1A 0.91 . ?
N1 H1B 0.91 . ?
N1 H1C 0.91 . ?
N2 H2A 0.91 . ?
N2 H2B 0.91 . ?
N2 H2C 0.91 . ?
N3 H3A 0.91 . ?
N3 H3B 0.91 . ?
N3 H3C 0.91 . ?
O1 H101 0.9528 . ?
O1 H102 0.9497 . ?
Br1 Pb1 2.907(3) . ?
Br2 Pb1 3.036(3) . ?
Br3 Pb1 2.908(3) . ?
Br4 Pb1 3.012(4) . ?
Br5 Pb1 3.160(3) 4 ?
Br5 Pb1 3.168(3) . ?
Pb1 Br5 3.160(3) 4_455 ?

loop_
_geom_hbond_atom_site_label_D
_geom_hbond_atom_site_label_H
_geom_hbond_atom_site_label_A
_geom_hbond_distance_DH
_geom_hbond_distance_HA
_geom_hbond_distance_DA
_geom_hbond_angle_DHA
_geom_hbond_site_symmetry_A
N1 H1A Br5 0.91 2.81 3.59(3) 143.7 1_455
N1 H1B Br2 0.91 2.49 3.40(2) 174.3 .
N1 H1C Br3 0.91 2.53 3.33(3) 146.4 1_455
N2 H2A O1 0.91 1.91 2.80(3) 164.2 .
N2 H2B Br4 0.91 2.66 3.55(3) 165.2 1_455
N2 H2C Br1 0.91 2.78 3.45(3) 130.6 5_665
N3 H3A Br2 0.91 2.54 3.44(3) 173.1 4_455
N3 H3B Br4 0.91 2.46 3.37(3) 177.6 1_455
N3 H3C Br5 0.91 2.86 3.47(3) 125.3 4_455
O1 H101 Br1 0.95 2.53 3.48(2) 179.5 .
O1 H102 Br3 0.95 2.43 3.38(2) 179.6 5_765

loop_
_geom_torsion_atom_site_label_1
_geom_torsion_atom_site_label_2
_geom_torsion_atom_site_label_3
_geom_torsion_atom_site_label_4
_geom_torsion
_geom_torsion_site_symmetry_1
_geom_torsion_site_symmetry_2
_geom_torsion_site_symmetry_3
_geom_torsion_site_symmetry_4
_geom_torsion_publ_flag
C7 C1 C2 C3 -39(3) . . . . ?
N1 C1 C2 C3 91(2) . . . . ?
C1 C2 C3 C4 94(2) . . . . ?
C2 C3 C4 C5 -91(2) . . . . ?
C3 C4 C5 C6 74(2) . . . . ?
C4 C5 C6 C7 -91(2) . . . . ?
C5 C6 C7 C1 93(2) . . . . ?
C2 C1 C7 C6 -38(3) . . . . ?
N1 C1 C7 C6 -171.6(18) . . . . ?
N2 C8 C9 C10 170(3) . . . . ?
C14 C8 C9 C10 -76(4) . . . . ?
C8 C9 C10 C11 75(5) . . . . ?
C9 C10 C11 C12 -37(7) . . . . ?
C10 C11 C12 C13 -23(8) . . . . ?
C11 C12 C13 C14 66(6) . . . . ?
C12 C13 C14 C8 -69(5) . . . . ?
N2 C8 C14 C13 -177(3) . . . . ?
C9 C8 C14 C13 66(5) . . . . ?
N3 C15 C16 C17 -176(4) . . . . ?
C21 C15 C16 C17 -54(7) . . . . ?
C15 C16 C17 C18 72(6) . . . . ?
C16 C17 C18 C19 -75(7) . . . . ?
C17 C18 C19 C20 15(8) . . . . ?
C18 C19 C20 C21 63(7) . . . . ?
C19 C20 C21 C15 -97(5) . . . . ?
N3 C15 C21 C20 -172(4) . . . . ?
C16 C15 C21 C20 67(6) . . . . ?
Pb1 Br5 Pb1 Br3 -73.8(4) 4 . . . ?
Pb1 Br5 Pb1 Br4 12.4(4) 4 . . . ?
Pb1 Br5 Pb1 Br2 -169.9(4) 4 . . . ?
Pb1 Br5 Pb1 Br5 103.4(4) 4 . . 4_455 ?
